data_7007851
loop_
_publ_author_name
'Cavell, Kingsley J.'
'Elliott, Mark C.'
'Nielsen, David J.'
'Paine, James S.'

_publ_section_title
;
 Chiral N-heterocyclic carbene ligands based on a biisoquinoline
 template
;
_journal_issue 41
_journal_name_full 'Dalton Transactions'
_journal_page_first 4922
_journal_paper_doi 10.1039/B611647G
_journal_year 2006
_chemical_formula_sum 'C19 H19 B F4 N2'
_chemical_formula_weight 362.17
_chemical_name_common 'Compound 2'
_chemical_name_systematic
;
Compound 2
;
_space_group_IT_number 2
_symmetry_cell_setting triclinic
_symmetry_space_group_name_Hall '-P 1'
_symmetry_space_group_name_H-M 'P -1'
_atom_sites_solution_hydrogens geom
_atom_sites_solution_primary direct
_atom_sites_solution_secondary difmap
_cell_angle_alpha 100.08(3)
_cell_angle_beta 101.81(3)
_cell_angle_gamma 96.24(3)
_cell_formula_units_Z 2
_cell_length_a 7.5518(15)
_cell_length_b 8.1740(16)
_cell_length_c 14.052(3)
_cell_measurement_temperature 150(2)
_cell_volume 826.5(3)
_computing_structure_refinement 'SHELXL-97 (Sheldrick, 1997)'
_computing_structure_solution 'SHELXS-97 (Sheldrick, 1990)'
_diffrn_ambient_temperature 150(2)
_diffrn_measured_fraction_theta_full 0.993
_diffrn_measured_fraction_theta_max 0.993
_diffrn_measurement_device_type 'Nonius Kappa CCD'
_diffrn_radiation_monochromator graphite
_diffrn_radiation_source 'fine-focus sealed tube'
_diffrn_radiation_type MoK\a
_diffrn_radiation_wavelength 0.71073
_diffrn_reflns_av_R_equivalents 0.0428
_diffrn_reflns_av_sigmaI/netI 0.0667
_diffrn_reflns_limit_h_max 9
_diffrn_reflns_limit_h_min -9
_diffrn_reflns_limit_k_max 10
_diffrn_reflns_limit_k_min -10
_diffrn_reflns_limit_l_max 17
_diffrn_reflns_limit_l_min -17
_diffrn_reflns_number 6741
_diffrn_reflns_theta_full 27.00
_diffrn_reflns_theta_max 27.00
_diffrn_reflns_theta_min 3.02
_exptl_absorpt_coefficient_mu 0.117
_exptl_absorpt_correction_T_max 0.981
_exptl_absorpt_correction_T_min 0.512
_exptl_absorpt_correction_type multi-scan
_exptl_absorpt_process_details 'Sortav (Blessing, 1995)'
_exptl_crystal_colour colourless
_exptl_crystal_density_diffrn 1.455
_exptl_crystal_density_method 'not measured'
_exptl_crystal_description block
_exptl_crystal_F_000 376
_exptl_crystal_size_max 0.30
_exptl_crystal_size_mid 0.12
_exptl_crystal_size_min 0.10
_refine_diff_density_max 0.657
_refine_diff_density_min -0.503
_refine_diff_density_rms 0.075
_refine_ls_extinction_method none
_refine_ls_goodness_of_fit_ref 1.054
_refine_ls_hydrogen_treatment constr
_refine_ls_matrix_type full
_refine_ls_number_parameters 235
_refine_ls_number_reflns 3588
_refine_ls_number_restraints 0
_refine_ls_restrained_S_all 1.054
_refine_ls_R_factor_all 0.0963
_refine_ls_R_factor_gt 0.0721
_refine_ls_shift/su_max 0.000
_refine_ls_shift/su_mean 0.000
_refine_ls_structure_factor_coef Fsqd
_refine_ls_weighting_details 'calc w=1/[\s^2^(Fo^2^)+(0.0797P)^2^+1.1234P] where P=(Fo^2^+2Fc^2^)/3'
_refine_ls_weighting_scheme calc
_refine_ls_wR_factor_gt 0.1828
_refine_ls_wR_factor_ref 0.1979
_reflns_number_gt 2648
_reflns_number_total 3588
_reflns_threshold_expression >2sigma(I)
_cod_data_source_file B611647G.txt
_cod_data_source_block 611607
_cod_depositor_comments
;
The following automatic conversions were performed:
'_exptl_absorpt_correction_type' value 'multi scan' changed to
'multi-scan' according to
'/home/saulius/struct/CIF-dictionaries/cif_core.dic' dictionary named
'cif_core.dic' version 2.4.1 from 2010-06-29.

Automatic conversion script
Id: cif_fix_enum 1527 2010-12-29 10:47:43Z saulius 
;
_cod_original_sg_symbol_H-M P-1
_cod_database_code 7007851

loop_
_symmetry_equiv_pos_as_xyz
'x, y, z'
'-x, -y, -z'

loop_
_atom_site_label
_atom_site_type_symbol
_atom_site_fract_x
_atom_site_fract_y
_atom_site_fract_z
_atom_site_U_iso_or_equiv
_atom_site_adp_type
_atom_site_occupancy
_atom_site_symmetry_multiplicity
_atom_site_calc_flag
_atom_site_refinement_flags
_atom_site_disorder_assembly
_atom_site_disorder_group
F1 F -0.4757(3) 0.2830(2) 0.21791(14) 0.0441(5) Uani 1 1 d . . .
N1 N -0.1699(3) -0.0378(3) 0.20234(16) 0.0233(5) Uani 1 1 d . . .
C1 C -0.1114(4) 0.1168(3) 0.2501(2) 0.0245(6) Uani 1 1 d . . .
H1 H -0.1867 0.2027 0.2505 0.029 Uiso 1 1 calc R . .
B1 B -0.4168(5) 0.4547(4) 0.2451(3) 0.0309(7) Uani 1 1 d . . .
F2 F -0.2305(3) 0.4835(2) 0.28874(15) 0.0447(5) Uani 1 1 d . . .
N2 N 0.0607(3) 0.1424(3) 0.29753(17) 0.0244(5) Uani 1 1 d . . .
C2 C -0.0202(3) -0.1406(3) 0.21148(19) 0.0213(5) Uani 1 1 d . . .
H2 H -0.0551 -0.2384 0.2412 0.026 Uiso 1 1 calc R . .
F3 F -0.5110(3) 0.5250(3) 0.3103(2) 0.0863(10) Uani 1 1 d . . .
C3 C 0.1385(3) -0.0160(3) 0.28754(19) 0.0214(5) Uani 1 1 d . . .
H3 H 0.2464 -0.0023 0.2571 0.026 Uiso 1 1 calc R . .
F4 F -0.4447(4) 0.5179(4) 0.1590(2) 0.0813(9) Uani 1 1 d . . .
C4 C -0.3349(4) -0.1000(4) 0.1235(2) 0.0282(6) Uani 1 1 d . . .
H4A H -0.4239 -0.0200 0.1270 0.034 Uiso 1 1 calc R . .
H4B H -0.3926 -0.2098 0.1316 0.034 Uiso 1 1 calc R . .
C5 C -0.2820(4) -0.1191(4) 0.0235(2) 0.0272(6) Uani 1 1 d . . .
H5A H -0.3843 -0.1888 -0.0283 0.033 Uiso 1 1 calc R . .
H5B H -0.2625 -0.0069 0.0066 0.033 Uiso 1 1 calc R . .
C6 C -0.1104(4) -0.1992(3) 0.0230(2) 0.0229(6) Uani 1 1 d . . .
C7 C -0.0746(4) -0.2697(3) -0.0680(2) 0.0267(6) Uani 1 1 d . . .
H7 H -0.1592 -0.2674 -0.1277 0.032 Uiso 1 1 calc R . .
C8 C 0.0811(4) -0.3426(3) -0.0730(2) 0.0286(6) Uani 1 1 d . . .
H8 H 0.1018 -0.3907 -0.1356 0.034 Uiso 1 1 calc R . .
C9 C 0.2071(4) -0.3454(3) 0.0137(2) 0.0271(6) Uani 1 1 d . . .
H9 H 0.3148 -0.3943 0.0108 0.033 Uiso 1 1 calc R . .
C10 C 0.1739(4) -0.2759(3) 0.1051(2) 0.0257(6) Uani 1 1 d . . .
H10 H 0.2598 -0.2776 0.1645 0.031 Uiso 1 1 calc R . .
C11 C 0.0169(3) -0.2040(3) 0.1103(2) 0.0217(6) Uani 1 1 d . . .
C12 C 0.1563(4) 0.2856(3) 0.3759(2) 0.0282(6) Uani 1 1 d . . .
H12A H 0.0873 0.3817 0.3738 0.034 Uiso 1 1 calc R . .
H12B H 0.2795 0.3206 0.3655 0.034 Uiso 1 1 calc R . .
C13 C 0.1731(4) 0.2349(3) 0.4761(2) 0.0272(6) Uani 1 1 d . . .
H13A H 0.2669 0.3175 0.5264 0.033 Uiso 1 1 calc R . .
H13B H 0.0550 0.2387 0.4960 0.033 Uiso 1 1 calc R . .
C14 C 0.2247(3) 0.0610(3) 0.4756(2) 0.0242(6) Uani 1 1 d . . .
C15 C 0.2978(4) 0.0177(4) 0.5661(2) 0.0273(6) Uani 1 1 d . . .
H15 H 0.3161 0.0987 0.6259 0.033 Uiso 1 1 calc R . .
C16 C 0.3439(4) -0.1401(4) 0.5703(2) 0.0300(6) Uani 1 1 d . . .
H16 H 0.3942 -0.1666 0.6325 0.036 Uiso 1 1 calc R . .
C17 C 0.3165(4) -0.2604(4) 0.4832(2) 0.0285(6) Uani 1 1 d . . .
H17 H 0.3468 -0.3696 0.4857 0.034 Uiso 1 1 calc R . .
C18 C 0.2452(4) -0.2201(3) 0.3933(2) 0.0262(6) Uani 1 1 d . . .
H18 H 0.2267 -0.3022 0.3339 0.031 Uiso 1 1 calc R . .
C19 C 0.1997(3) -0.0600(3) 0.3884(2) 0.0224(6) Uani 1 1 d . . .

loop_
_atom_site_aniso_label
_atom_site_aniso_U_11
_atom_site_aniso_U_22
_atom_site_aniso_U_33
_atom_site_aniso_U_23
_atom_site_aniso_U_13
_atom_site_aniso_U_12
F1 0.0509(12) 0.0316(10) 0.0407(11) 0.0032(8) -0.0077(9) 0.0086(8)
N1 0.0232(11) 0.0261(12) 0.0199(11) 0.0035(9) 0.0030(9) 0.0053(9)
C1 0.0301(14) 0.0275(14) 0.0201(13) 0.0090(11) 0.0087(11) 0.0100(11)
B1 0.0318(17) 0.0259(16) 0.0374(19) 0.0049(14) 0.0119(14) 0.0094(14)
F2 0.0367(10) 0.0438(11) 0.0485(12) -0.0036(9) 0.0080(9) 0.0084(9)
N2 0.0296(12) 0.0190(11) 0.0243(12) 0.0039(9) 0.0053(10) 0.0043(9)
C2 0.0212(12) 0.0225(13) 0.0193(13) 0.0037(10) 0.0029(10) 0.0039(10)
F3 0.0566(14) 0.0785(18) 0.111(2) -0.0430(16) 0.0489(15) -0.0015(13)
C3 0.0206(12) 0.0218(13) 0.0207(13) 0.0029(10) 0.0030(10) 0.0034(10)
F4 0.0790(17) 0.0856(19) 0.093(2) 0.0669(17) 0.0072(15) 0.0145(15)
C4 0.0210(13) 0.0295(14) 0.0302(15) 0.0026(12) 0.0014(11) 0.0012(11)
C5 0.0265(14) 0.0271(14) 0.0241(14) 0.0038(11) -0.0007(11) 0.0021(11)
C6 0.0266(13) 0.0182(12) 0.0218(13) 0.0034(10) 0.0035(11) -0.0001(10)
C7 0.0342(15) 0.0243(14) 0.0188(13) 0.0031(11) 0.0036(11) -0.0014(12)
C8 0.0382(16) 0.0226(13) 0.0241(14) 0.0000(11) 0.0120(12) -0.0016(12)
C9 0.0307(14) 0.0195(13) 0.0314(15) 0.0025(11) 0.0106(12) 0.0027(11)
C10 0.0288(14) 0.0217(13) 0.0255(14) 0.0039(11) 0.0050(11) 0.0030(11)
C11 0.0230(13) 0.0158(12) 0.0234(13) 0.0009(10) 0.0040(10) -0.0015(10)
C12 0.0353(15) 0.0200(13) 0.0258(15) 0.0004(11) 0.0050(12) 0.0000(11)
C13 0.0283(14) 0.0262(14) 0.0245(14) -0.0013(11) 0.0063(11) 0.0023(11)
C14 0.0195(12) 0.0271(14) 0.0244(14) 0.0031(11) 0.0054(10) -0.0013(11)
C15 0.0236(13) 0.0363(16) 0.0185(13) 0.0011(12) 0.0040(11) -0.0013(12)
C16 0.0246(14) 0.0409(17) 0.0251(15) 0.0117(13) 0.0031(11) 0.0042(12)
C17 0.0235(13) 0.0295(15) 0.0334(16) 0.0107(12) 0.0037(12) 0.0061(11)
C18 0.0248(13) 0.0250(14) 0.0266(14) 0.0028(11) 0.0033(11) 0.0040(11)
C19 0.0178(12) 0.0251(13) 0.0231(13) 0.0031(11) 0.0037(10) 0.0029(10)

loop_
_atom_type_symbol
_atom_type_description
_atom_type_scat_dispersion_real
_atom_type_scat_dispersion_imag
_atom_type_scat_source
C C 0.0033 0.0016 'International Tables Vol C Tables 4.2.6.8 and 6.1.1.4'
H H 0.0000 0.0000 'International Tables Vol C Tables 4.2.6.8 and 6.1.1.4'
B B 0.0013 0.0007 'International Tables Vol C Tables 4.2.6.8 and 6.1.1.4'
N N 0.0061 0.0033 'International Tables Vol C Tables 4.2.6.8 and 6.1.1.4'
F F 0.0171 0.0103 'International Tables Vol C Tables 4.2.6.8 and 6.1.1.4'

loop_
_geom_angle_atom_site_label_1
_geom_angle_atom_site_label_2
_geom_angle_atom_site_label_3
_geom_angle
_geom_angle_site_symmetry_1
_geom_angle_site_symmetry_3
_geom_angle_publ_flag
C1 N1 C4 127.6(2) . . ?
C1 N1 C2 110.9(2) . . ?
C4 N1 C2 118.7(2) . . ?
N1 C1 N2 113.7(2) . . ?
F3 B1 F4 112.1(3) . . ?
F3 B1 F1 109.6(3) . . ?
F4 B1 F1 107.2(3) . . ?
F3 B1 F2 110.0(3) . . ?
F4 B1 F2 108.8(3) . . ?
F1 B1 F2 109.1(3) . . ?
C1 N2 C12 127.5(2) . . ?
C1 N2 C3 110.7(2) . . ?
C12 N2 C3 119.2(2) . . ?
N1 C2 C11 110.4(2) . . ?
N1 C2 C3 101.9(2) . . ?
C11 C2 C3 115.9(2) . . ?
N2 C3 C19 110.4(2) . . ?
N2 C3 C2 102.20(19) . . ?
C19 C3 C2 116.7(2) . . ?
N1 C4 C5 108.7(2) . . ?
C6 C5 C4 112.7(2) . . ?
C7 C6 C11 118.1(2) . . ?
C7 C6 C5 119.1(2) . . ?
C11 C6 C5 122.8(2) . . ?
C8 C7 C6 121.6(3) . . ?
C7 C8 C9 119.9(3) . . ?
C8 C9 C10 119.4(3) . . ?
C11 C10 C9 120.8(3) . . ?
C10 C11 C6 120.2(2) . . ?
C10 C11 C2 119.0(2) . . ?
C6 C11 C2 120.7(2) . . ?
N2 C12 C13 109.1(2) . . ?
C14 C13 C12 113.1(2) . . ?
C19 C14 C15 118.3(3) . . ?
C19 C14 C13 122.8(2) . . ?
C15 C14 C13 118.9(2) . . ?
C16 C15 C14 121.5(3) . . ?
C15 C16 C17 119.8(3) . . ?
C18 C17 C16 119.6(3) . . ?
C17 C18 C19 120.8(3) . . ?
C18 C19 C14 120.0(3) . . ?
C18 C19 C3 119.0(2) . . ?
C14 C19 C3 120.8(2) . . ?

loop_
_geom_bond_atom_site_label_1
_geom_bond_atom_site_label_2
_geom_bond_distance
_geom_bond_site_symmetry_2
_geom_bond_publ_flag
F1 B1 1.386(4) . ?
N1 C1 1.305(4) . ?
N1 C4 1.462(3) . ?
N1 C2 1.478(3) . ?
C1 N2 1.310(4) . ?
B1 F3 1.359(4) . ?
B1 F4 1.383(4) . ?
B1 F2 1.391(4) . ?
N2 C12 1.464(4) . ?
N2 C3 1.475(3) . ?
C2 C11 1.518(4) . ?
C2 C3 1.564(4) . ?
C3 C19 1.516(4) . ?
C4 C5 1.525(4) . ?
C5 C6 1.515(4) . ?
C6 C7 1.398(4) . ?
C6 C11 1.405(4) . ?
C7 C8 1.383(4) . ?
C8 C9 1.389(4) . ?
C9 C10 1.393(4) . ?
C10 C11 1.388(4) . ?
C12 C13 1.522(4) . ?
C13 C14 1.513(4) . ?
C14 C19 1.398(4) . ?
C14 C15 1.399(4) . ?
C15 C16 1.380(4) . ?
C16 C17 1.392(4) . ?
C17 C18 1.379(4) . ?
C18 C19 1.398(4) . ?

loop_
_cod_related_entry_id
_cod_related_entry_database
_cod_related_entry_code
1 ChemSpider 29336096
